data_2226763
loop_
_publ_author_name
'Tabatabaee, Masoumeh'
'Ghassemzadeh, Mitra'
'Hesami, Liela'
'Neum\"uller, Bernhard'

_publ_section_title
;
 4-Methyl-<i>N</i>-[(<i>E</i>)-4-methyl-1-(4-methylphenylsulfonyl)-1,2-dihydropyridin-2-ylidene]benzenesulfonamide
;
_journal_coeditor_code BH2287
_journal_issue 8
_journal_name_full 'Acta Crystallographica Section E'
_journal_page_first o1891
_journal_paper_doi 10.1107/S1600536810025158
_journal_volume 66
_journal_year 2010
_chemical_formula_iupac 'C20 H20 N2 O4 S2'
_chemical_formula_moiety 'C20 H20 N2 O4 S2'
_chemical_formula_sum 'C20 H20 N2 O4 S2'
_chemical_formula_weight 416.50
_chemical_name_systematic
;
4-Methyl-<i>N</i>-[(<i>E</i>)-4-methyl-1-(4-methylphenylsulfonyl)-1,2-
dihydropyridin-2-ylidene]benzenesulfonamide
;
_space_group_IT_number 61
_symmetry_cell_setting orthorhombic
_symmetry_space_group_name_Hall '-P 2ac 2ab'
_symmetry_space_group_name_H-M 'P b c a'
_atom_sites_solution_hydrogens geom
_atom_sites_solution_primary direct
_atom_sites_solution_secondary difmap
_audit_creation_method SHELXL-97
_cell_angle_alpha 90.00
_cell_angle_beta 90.00
_cell_angle_gamma 90.00
_cell_formula_units_Z 8
_cell_length_a 14.8880(10)
_cell_length_b 13.8840(10)
_cell_length_c 18.8430(10)
_cell_measurement_reflns_used 15000
_cell_measurement_temperature 100(2)
_cell_measurement_theta_max 25.92
_cell_measurement_theta_min 2.16
_cell_volume 3894.9(4)
_computing_cell_refinement 'X-AREA (Stoe & Cie, 2002)'
_computing_data_collection 'X-AREA (Stoe & Cie, 2002)'
_computing_data_reduction 'X-RED32 (Stoe & Cie, 2002)'
_computing_molecular_graphics 'SHELXTL-Plus (Sheldrick, 2008)'
_computing_publication_material 'WinGX (Farrugia, 1999)'
_computing_structure_refinement 'SHELXL97 (Sheldrick, 2008)'
_computing_structure_solution 'SIR92 (Altomare <i>et al.</i>,  1993)'
_diffrn_ambient_temperature 100(2)
_diffrn_measured_fraction_theta_full 0.996
_diffrn_measured_fraction_theta_max 0.996
_diffrn_measurement_device_type 'Stoe IPDS-2'
_diffrn_measurement_method \w
_diffrn_radiation_monochromator graphite
_diffrn_radiation_source 'fine-focus sealed tube'
_diffrn_radiation_type MoK\a
_diffrn_radiation_wavelength 0.71073
_diffrn_reflns_av_R_equivalents 0.1390
_diffrn_reflns_av_sigmaI/netI 0.0655
_diffrn_reflns_limit_h_max 16
_diffrn_reflns_limit_h_min -18
_diffrn_reflns_limit_k_max 17
_diffrn_reflns_limit_k_min -17
_diffrn_reflns_limit_l_max 23
_diffrn_reflns_limit_l_min -23
_diffrn_reflns_number 39760
_diffrn_reflns_theta_full 25.92
_diffrn_reflns_theta_max 25.92
_diffrn_reflns_theta_min 2.16
_diffrn_standards_decay_% 0
_exptl_absorpt_coefficient_mu 0.303
_exptl_absorpt_correction_T_max 1.0
_exptl_absorpt_correction_T_min 0.78
_exptl_absorpt_correction_type integration
_exptl_absorpt_process_details '(X-RED32; Stoe & Cie, 2002)'
_exptl_crystal_colour colorless
_exptl_crystal_density_diffrn 1.421
_exptl_crystal_density_method 'not measured'
_exptl_crystal_description blocks
_exptl_crystal_F_000 1744
_exptl_crystal_size_max 0.21
_exptl_crystal_size_mid 0.12
_exptl_crystal_size_min 0.08
_refine_diff_density_max 0.264
_refine_diff_density_min -0.283
_refine_ls_extinction_method none
_refine_ls_goodness_of_fit_ref 0.939
_refine_ls_hydrogen_treatment mixed
_refine_ls_matrix_type full
_refine_ls_number_constraints 0
_refine_ls_number_parameters 301
_refine_ls_number_reflns 3785
_refine_ls_number_restraints 0
_refine_ls_restrained_S_all 0.939
_refine_ls_R_factor_all 0.0751
_refine_ls_R_factor_gt 0.0444
_refine_ls_shift/su_max 0.006
_refine_ls_shift/su_mean 0.000
_refine_ls_structure_factor_coef Fsqd
_refine_ls_weighting_details 'calc w=1/[\s^2^(Fo^2^)+(0.0461P)^2^] where P=(Fo^2^+2Fc^2^)/3'
_refine_ls_weighting_scheme calc
_refine_ls_wR_factor_gt 0.0863
_refine_ls_wR_factor_ref 0.0942
_reflns_number_gt 2634
_reflns_number_total 3785
_reflns_threshold_expression I>2\s(I)
_cod_data_source_file bh2287.cif
_cod_data_source_block I
_cod_database_code 2226763
_cod_database_fobs_code 2226763

loop_
_symmetry_equiv_pos_as_xyz
'x, y, z'
'-x+1/2, -y, z+1/2'
'x+1/2, -y+1/2, -z'
'-x, y+1/2, -z+1/2'
'-x, -y, -z'
'x-1/2, y, -z-1/2'
'-x-1/2, y-1/2, z'
'x, -y-1/2, z-1/2'

loop_
_atom_site_type_symbol
_atom_site_label
_atom_site_fract_x
_atom_site_fract_y
_atom_site_fract_z
_atom_site_U_iso_or_equiv
_atom_site_adp_type
_atom_site_calc_flag
_atom_site_refinement_flags
_atom_site_occupancy
_atom_site_disorder_assembly
_atom_site_disorder_group
N N1 0.05540(13) 0.20334(16) 0.60238(10) 0.0345(5) Uani d . 1 . .
C C1 0.02054(16) 0.17947(17) 0.54034(12) 0.0320(5) Uani d . 1 . .
C C2 -0.05445(18) 0.12038(19) 0.52422(13) 0.0350(6) Uani d . 1 . .
H H21 -0.0872(18) 0.094(2) 0.5645(14) 0.043(8) Uiso d . 1 . .
C C3 -0.07778(16) 0.09601(18) 0.45642(13) 0.0363(6) Uani d . 1 . .
C C4 -0.02553(18) 0.1336(2) 0.40005(14) 0.0404(6) Uani d . 1 . .
H H41 -0.0383(19) 0.118(2) 0.3541(14) 0.047(8) Uiso d . 1 . .
C C5 0.04321(18) 0.1926(2) 0.41261(13) 0.0380(6) Uani d . 1 . .
H H51 0.0800(18) 0.224(2) 0.3798(14) 0.043(8) Uiso d . 1 . .
N N2 0.06665(13) 0.21788(15) 0.48155(10) 0.0322(5) Uani d . 1 . .
C C6 -0.15554(18) 0.0317(2) 0.44075(15) 0.0458(7) Uani d . 1 . .
H H61 -0.1993 0.0663 0.4115 0.074(3) Uiso calc R 1 . .
H H62 -0.1840 0.0119 0.4853 0.074(3) Uiso calc R 1 . .
H H63 -0.1344 -0.0255 0.4152 0.074(3) Uiso calc R 1 . .
S S1 0.01200(4) 0.17417(5) 0.67754(3) 0.03399(16) Uani d . 1 . .
O O1 -0.02748(12) 0.07934(12) 0.67874(9) 0.0400(4) Uani d . 1 . .
O O2 0.08054(11) 0.19323(14) 0.72943(8) 0.0437(5) Uani d . 1 . .
C C10 -0.07471(16) 0.25859(18) 0.69174(11) 0.0311(5) Uani d . 1 . .
C C11 -0.05235(19) 0.3552(2) 0.70311(12) 0.0378(6) Uani d . 1 . .
H H111 0.0090(19) 0.375(2) 0.7026(13) 0.045(8) Uiso d . 1 . .
C C12 -0.1196(2) 0.4205(2) 0.71944(14) 0.0423(6) Uani d . 1 . .
H H121 -0.1048(18) 0.484(2) 0.7293(14) 0.045(8) Uiso d . 1 . .
C C13 -0.20904(18) 0.3922(2) 0.72532(12) 0.0388(6) Uani d . 1 . .
C C14 -0.22968(17) 0.2957(2) 0.71211(12) 0.0350(6) Uani d . 1 . .
H H141 -0.2888(16) 0.2719(17) 0.7150(11) 0.026(6) Uiso d . 1 . .
C C15 -0.16385(17) 0.22994(19) 0.69476(11) 0.0313(5) Uani d . 1 . .
H H151 -0.1737(16) 0.1651(19) 0.6852(12) 0.031(6) Uiso d . 1 . .
C C16 -0.2808(2) 0.4625(2) 0.74675(16) 0.0559(8) Uani d . 1 . .
H H161 -0.3267 0.4656 0.7096 0.074(3) Uiso calc R 1 . .
H H162 -0.2541 0.5263 0.7534 0.074(3) Uiso calc R 1 . .
H H163 -0.3084 0.4412 0.7913 0.074(3) Uiso calc R 1 . .
S S2 0.15670(4) 0.29710(5) 0.49328(3) 0.03332(16) Uani d . 1 . .
O O3 0.12874(12) 0.36943(12) 0.54198(9) 0.0383(4) Uani d . 1 . .
O O4 0.17995(12) 0.32336(13) 0.42217(8) 0.0397(4) Uani d . 1 . .
C C17 0.24203(16) 0.22493(17) 0.52834(11) 0.0300(5) Uani d . 1 . .
C C18 0.29660(16) 0.17449(18) 0.48104(12) 0.0333(6) Uani d . 1 . .
H H181 0.2828(16) 0.1738(18) 0.4335(13) 0.035(7) Uiso d . 1 . .
C C19 0.36808(17) 0.12187(18) 0.50725(13) 0.0345(6) Uani d . 1 . .
H H191 0.405(2) 0.088(2) 0.4766(14) 0.049(8) Uiso d . 1 . .
C C20 0.38645(17) 0.11905(17) 0.57977(12) 0.0316(5) Uani d . 1 . .
C C21 0.33018(16) 0.17011(19) 0.62528(12) 0.0336(5) Uani d . 1 . .
H H211 0.3456(18) 0.173(2) 0.6730(15) 0.046(7) Uiso d . 1 . .
C C22 0.25832(17) 0.22302(19) 0.60086(12) 0.0334(6) Uani d . 1 . .
H H221 0.2183(18) 0.259(2) 0.6317(14) 0.043(7) Uiso d . 1 . .
C C23 0.46446(17) 0.0628(2) 0.60856(13) 0.0384(6) Uani d . 1 . .
H H231 0.5158 0.0691 0.5764 0.074(3) Uiso calc R 1 . .
H H232 0.4477 -0.0053 0.6126 0.074(3) Uiso calc R 1 . .
H H233 0.4807 0.0877 0.6555 0.074(3) Uiso calc R 1 . .

loop_
_atom_site_aniso_label
_atom_site_aniso_U_11
_atom_site_aniso_U_22
_atom_site_aniso_U_33
_atom_site_aniso_U_12
_atom_site_aniso_U_13
_atom_site_aniso_U_23
N1 0.0301(10) 0.0417(12) 0.0318(10) -0.0014(10) 0.0027(8) -0.0025(9)
C1 0.0284(12) 0.0321(13) 0.0356(12) 0.0052(11) 0.0012(10) -0.0011(10)
C2 0.0329(13) 0.0338(14) 0.0384(13) 0.0031(11) 0.0002(11) 0.0002(11)
C3 0.0323(13) 0.0329(14) 0.0437(13) 0.0061(11) -0.0053(11) -0.0057(11)
C4 0.0411(15) 0.0447(16) 0.0353(14) 0.0059(13) -0.0082(12) -0.0085(12)
C5 0.0384(14) 0.0430(16) 0.0326(13) 0.0047(13) 0.0020(11) -0.0025(12)
N2 0.0314(10) 0.0358(12) 0.0294(10) -0.0007(9) 0.0006(8) -0.0034(8)
C6 0.0406(15) 0.0410(16) 0.0558(16) 0.0016(13) -0.0085(13) -0.0077(12)
S1 0.0302(3) 0.0412(4) 0.0305(3) 0.0009(3) 0.0005(2) 0.0024(3)
O1 0.0422(10) 0.0346(10) 0.0432(9) 0.0007(8) 0.0044(8) 0.0043(8)
O2 0.0350(9) 0.0611(13) 0.0352(9) 0.0020(9) -0.0040(7) 0.0040(8)
C10 0.0358(13) 0.0365(14) 0.0208(11) -0.0008(11) 0.0012(9) 0.0022(10)
C11 0.0359(14) 0.0424(16) 0.0351(13) -0.0063(13) 0.0019(11) 0.0016(11)
C12 0.0512(17) 0.0374(16) 0.0385(14) -0.0017(14) 0.0019(12) 0.0003(12)
C13 0.0440(15) 0.0449(17) 0.0274(11) 0.0086(13) 0.0011(11) 0.0028(11)
C14 0.0322(13) 0.0482(16) 0.0246(11) 0.0000(12) 0.0016(9) 0.0058(11)
C15 0.0329(13) 0.0378(15) 0.0232(11) -0.0031(11) -0.0014(9) 0.0027(10)
C16 0.0565(19) 0.054(2) 0.0571(17) 0.0186(16) 0.0006(14) -0.0007(15)
S2 0.0315(3) 0.0334(3) 0.0350(3) 0.0006(3) 0.0029(2) 0.0004(3)
O3 0.0372(10) 0.0310(10) 0.0465(10) 0.0024(8) 0.0042(8) -0.0071(8)
O4 0.0376(10) 0.0441(11) 0.0374(9) 0.0026(8) 0.0052(7) 0.0088(8)
C17 0.0292(12) 0.0297(13) 0.0311(12) -0.0023(10) 0.0014(9) 0.0005(9)
C18 0.0338(13) 0.0396(15) 0.0264(12) 0.0009(11) 0.0032(10) 0.0005(10)
C19 0.0375(14) 0.0353(14) 0.0308(12) 0.0042(11) 0.0038(11) -0.0011(11)
C20 0.0316(13) 0.0293(14) 0.0339(12) -0.0029(11) 0.0008(10) 0.0001(10)
C21 0.0318(13) 0.0415(15) 0.0277(11) -0.0034(11) -0.0007(10) -0.0012(10)
C22 0.0317(13) 0.0377(15) 0.0310(12) -0.0028(11) 0.0046(10) -0.0065(11)
C23 0.0371(14) 0.0396(15) 0.0384(13) -0.0002(12) -0.0057(11) -0.0002(11)

loop_
_atom_type_symbol
_atom_type_description
_atom_type_scat_dispersion_real
_atom_type_scat_dispersion_imag
_atom_type_scat_source
C C 0.0033 0.0016 'International Tables Vol C Tables 4.2.6.8 and 6.1.1.4'
H H 0.0000 0.0000 'International Tables Vol C Tables 4.2.6.8 and 6.1.1.4'
N N 0.0061 0.0033 'International Tables Vol C Tables 4.2.6.8 and 6.1.1.4'
O O 0.0106 0.0060 'International Tables Vol C Tables 4.2.6.8 and 6.1.1.4'
S S 0.1246 0.1234 'International Tables Vol C Tables 4.2.6.8 and 6.1.1.4'

loop_
_geom_angle_atom_site_label_1
_geom_angle_atom_site_label_2
_geom_angle_atom_site_label_3
_geom_angle_site_symmetry_1
_geom_angle_site_symmetry_3
_geom_angle
_geom_angle_publ_flag
C1 N1 S1 . . 123.92(18) ?
N1 C1 N2 . . 114.2(2) ?
N1 C1 C2 . . 130.1(2) ?
N2 C1 C2 . . 115.7(2) ?
C3 C2 C1 . . 122.9(2) ?
C3 C2 H21 . . 120.4(16) ?
C1 C2 H21 . . 116.6(15) ?
C2 C3 C4 . . 118.1(2) ?
C2 C3 C6 . . 122.0(2) ?
C4 C3 C6 . . 119.9(2) ?
C5 C4 C3 . . 121.0(2) ?
C5 C4 H41 . . 118.5(18) ?
C3 C4 H41 . . 120.5(18) ?
C4 C5 N2 . . 120.9(2) ?
C4 C5 H51 . . 128.4(16) ?
N2 C5 H51 . . 110.7(17) ?
C5 N2 C1 . . 121.2(2) ?
C5 N2 S2 . . 117.98(17) ?
C1 N2 S2 . . 120.84(15) ?
C3 C6 H61 . . 109.5 ?
C3 C6 H62 . . 109.5 ?
H61 C6 H62 . . 109.5 ?
C3 C6 H63 . . 109.5 ?
H61 C6 H63 . . 109.5 ?
H62 C6 H63 . . 109.5 ?
O2 S1 O1 . . 116.53(11) ?
O2 S1 N1 . . 105.50(11) ?
O1 S1 N1 . . 114.05(11) ?
O2 S1 C10 . . 107.09(11) ?
O1 S1 C10 . . 107.82(11) ?
N1 S1 C10 . . 105.09(11) ?
C15 C10 C11 . . 119.8(2) ?
C15 C10 S1 . . 121.1(2) ?
C11 C10 S1 . . 119.09(19) ?
C12 C11 C10 . . 119.3(3) ?
C12 C11 H111 . . 120.0(17) ?
C10 C11 H111 . . 120.5(17) ?
C11 C12 C13 . . 121.7(3) ?
C11 C12 H121 . . 119.6(17) ?
C13 C12 H121 . . 118.7(17) ?
C12 C13 C14 . . 117.8(2) ?
C12 C13 C16 . . 121.2(3) ?
C14 C13 C16 . . 121.0(3) ?
C15 C14 C13 . . 121.4(2) ?
C15 C14 H141 . . 116.4(15) ?
C13 C14 H141 . . 122.2(14) ?
C14 C15 C10 . . 120.0(2) ?
C14 C15 H151 . . 125.1(16) ?
C10 C15 H151 . . 114.9(15) ?
C13 C16 H161 . . 109.5 ?
C13 C16 H162 . . 109.5 ?
H161 C16 H162 . . 109.5 ?
C13 C16 H163 . . 109.5 ?
H161 C16 H163 . . 109.5 ?
H162 C16 H163 . . 109.5 ?
O3 S2 O4 . . 119.67(11) ?
O3 S2 C17 . . 111.94(11) ?
O4 S2 C17 . . 108.91(11) ?
O3 S2 N2 . . 107.53(10) ?
O4 S2 N2 . . 103.14(10) ?
C17 S2 N2 . . 104.15(11) ?
C22 C17 C18 . . 121.2(2) ?
C22 C17 S2 . . 120.67(18) ?
C18 C17 S2 . . 118.02(17) ?
C19 C18 C17 . . 119.1(2) ?
C19 C18 H181 . . 121.0(16) ?
C17 C18 H181 . . 119.8(16) ?
C18 C19 C20 . . 121.1(2) ?
C18 C19 H191 . . 120.5(17) ?
C20 C19 H191 . . 118.4(17) ?
C21 C20 C19 . . 118.1(2) ?
C21 C20 C23 . . 120.5(2) ?
C19 C20 C23 . . 121.4(2) ?
C22 C21 C20 . . 122.2(2) ?
C22 C21 H211 . . 119.6(17) ?
C20 C21 H211 . . 117.9(17) ?
C21 C22 C17 . . 118.4(2) ?
C21 C22 H221 . . 123.4(15) ?
C17 C22 H221 . . 118.3(15) ?
C20 C23 H231 . . 109.5 ?
C20 C23 H232 . . 109.5 ?
H231 C23 H232 . . 109.5 ?
C20 C23 H233 . . 109.5 ?
H231 C23 H233 . . 109.5 ?
H232 C23 H233 . . 109.5 ?

loop_
_geom_bond_atom_site_label_1
_geom_bond_atom_site_label_2
_geom_bond_site_symmetry_2
_geom_bond_distance
_geom_bond_publ_flag
N1 C1 . 1.321(3) ?
N1 S1 . 1.609(2) ?
C1 N2 . 1.408(3) ?
C1 C2 . 1.418(4) ?
C2 C3 . 1.367(3) ?
C2 H21 . 0.98(3) ?
C3 C4 . 1.416(4) ?
C3 C6 . 1.492(4) ?
C4 C5 . 1.333(4) ?
C4 H41 . 0.91(3) ?
C5 N2 . 1.390(3) ?
C5 H51 . 0.93(3) ?
N2 S2 . 1.748(2) ?
C6 H61 . 0.9800 ?
C6 H62 . 0.9800 ?
C6 H63 . 0.9800 ?
S1 O2 . 1.4378(18) ?
S1 O1 . 1.4421(19) ?
S1 C10 . 1.764(3) ?
C10 C15 . 1.387(3) ?
C10 C11 . 1.398(4) ?
C11 C12 . 1.385(4) ?
C11 H111 . 0.96(3) ?
C12 C13 . 1.392(4) ?
C12 H121 . 0.93(3) ?
C13 C14 . 1.397(4) ?
C13 C16 . 1.502(4) ?
C14 C15 . 1.379(4) ?
C14 H141 . 0.94(2) ?
C15 H151 . 0.93(3) ?
C16 H161 . 0.9800 ?
C16 H162 . 0.9800 ?
C16 H163 . 0.9800 ?
S2 O3 . 1.4225(17) ?
S2 O4 . 1.4310(17) ?
S2 C17 . 1.748(2) ?
C17 C22 . 1.388(3) ?
C17 C18 . 1.395(3) ?
C18 C19 . 1.382(3) ?
C18 H181 . 0.92(2) ?
C19 C20 . 1.394(3) ?
C19 H191 . 0.93(3) ?
C20 C21 . 1.393(3) ?
C20 C23 . 1.501(3) ?
C21 C22 . 1.377(4) ?
C21 H211 . 0.93(3) ?
C22 H221 . 0.97(3) ?
C23 H231 . 0.9800 ?
C23 H232 . 0.9800 ?
C23 H233 . 0.9800 ?

loop_
_cod_related_entry_id
_cod_related_entry_database
_cod_related_entry_code
1 ChemSpider 30656141
